data_2218351
loop_
_publ_author_name
'Zhang, Li-Ping'
'Ni, Cai-Hua'
'Li, Zhi-Yong'
'Zhang, Wei'

_publ_section_title
;
 (<i>Z</i>)-Methyl 3-(4-ethoxyanilino)but-2-enoate
;
_journal_coeditor_code CI2569
_journal_issue 6
_journal_name_full 'Acta Crystallographica Section E'
_journal_page_first o1051
_journal_paper_doi 10.1107/S160053680800891X
_journal_volume 64
_journal_year 2008
_chemical_formula_iupac 'C13 H17 N O3'
_chemical_formula_moiety 'C13 H17 N O3'
_chemical_formula_sum 'C13 H17 N O3'
_chemical_formula_weight 235.28
_chemical_name_systematic
;
(<i>Z</i>)-Methyl 3-(4-ethoxyanilino)but-2-enoate
;
_space_group_IT_number 14
_symmetry_cell_setting monoclinic
_symmetry_space_group_name_Hall '-P 2yn'
_symmetry_space_group_name_H-M 'P 1 21/n 1'
_atom_sites_solution_hydrogens geom
_atom_sites_solution_primary direct
_atom_sites_solution_secondary difmap
_audit_creation_method SHELXL-97
_cell_angle_alpha 90.00
_cell_angle_beta 96.519(3)
_cell_angle_gamma 90.00
_cell_formula_units_Z 4
_cell_length_a 12.421(2)
_cell_length_b 6.3372(13)
_cell_length_c 16.569(3)
_cell_measurement_reflns_used 2289
_cell_measurement_temperature 294(2)
_cell_measurement_theta_max 24.85
_cell_measurement_theta_min 2.47
_cell_volume 1295.8(4)
_computing_cell_refinement 'SAINT (Bruker, 1999)'
_computing_data_collection 'SMART (Bruker, 1998)'
_computing_data_reduction 'SAINT (Bruker, 1999)'
_computing_molecular_graphics 'SHELXTL (Sheldrick, 2008)'
_computing_publication_material 'SHELXTL (Sheldrick, 2008)'
_computing_structure_refinement 'SHELXL97 (Sheldrick, 2008)'
_computing_structure_solution 'SHELXS97 (Sheldrick, 2008)'
_diffrn_ambient_temperature 294(2)
_diffrn_measured_fraction_theta_full 0.995
_diffrn_measured_fraction_theta_max 0.995
_diffrn_measurement_device_type 'Bruker SMART CCD area-detector'
_diffrn_measurement_method '\f and \w'
_diffrn_radiation_monochromator graphite
_diffrn_radiation_source 'fine-focus sealed tube'
_diffrn_radiation_type MoK\a
_diffrn_radiation_wavelength 0.71073
_diffrn_reflns_av_R_equivalents 0.0309
_diffrn_reflns_av_sigmaI/netI 0.0365
_diffrn_reflns_limit_h_max 15
_diffrn_reflns_limit_h_min -11
_diffrn_reflns_limit_k_max 6
_diffrn_reflns_limit_k_min -7
_diffrn_reflns_limit_l_max 20
_diffrn_reflns_limit_l_min -20
_diffrn_reflns_number 6917
_diffrn_reflns_theta_full 26.34
_diffrn_reflns_theta_max 26.34
_diffrn_reflns_theta_min 1.95
_diffrn_standards_number 0
_exptl_absorpt_coefficient_mu 0.086
_exptl_absorpt_correction_T_max 0.990000
_exptl_absorpt_correction_T_min 0.942003
_exptl_absorpt_correction_type multi-scan
_exptl_absorpt_process_details '(SADABS; Sheldrick, 1996)'
_exptl_crystal_colour yellow
_exptl_crystal_density_diffrn 1.206
_exptl_crystal_density_method 'not measured'
_exptl_crystal_description Block
_exptl_crystal_F_000 504
_exptl_crystal_size_max 0.30
_exptl_crystal_size_mid 0.26
_exptl_crystal_size_min 0.20
_refine_diff_density_max 0.132
_refine_diff_density_min -0.106
_refine_ls_extinction_coef 0.106(7)
_refine_ls_extinction_expression Fc^*^=kFc[1+0.001xFc^2^\l^3^/sin(2\q)]^-1/4^
_refine_ls_extinction_method 'SHELXL97 (Sheldrick, 2008)'
_refine_ls_goodness_of_fit_ref 1.002
_refine_ls_hydrogen_treatment constr
_refine_ls_matrix_type full
_refine_ls_number_parameters 158
_refine_ls_number_reflns 2628
_refine_ls_number_restraints 0
_refine_ls_restrained_S_all 1.002
_refine_ls_R_factor_all 0.0729
_refine_ls_R_factor_gt 0.0418
_refine_ls_shift/su_max 0.001
_refine_ls_shift/su_mean 0.000
_refine_ls_structure_factor_coef Fsqd
_refine_ls_weighting_details 'calc w=1/[\s^2^(Fo^2^)+(0.0697P)^2^+0.1223P] where P=(Fo^2^+2Fc^2^)/3'
_refine_ls_weighting_scheme calc
_refine_ls_wR_factor_gt 0.1130
_refine_ls_wR_factor_ref 0.1360
_reflns_number_gt 1629
_reflns_number_total 2628
_reflns_threshold_expression I>2\s(I)
_cod_data_source_file ci2569.cif
_cod_data_source_block I
_cod_depositor_comments
;
The following automatic conversions were performed:
'_symmetry_cell_setting' value 'Monoclinic' changed to 'monoclinic'
according to '/home/saulius/struct/CIF-dictionaries/cif_core.dic'
dictionary named 'cif_core.dic' version 2.4.1 from 2010-06-29.

Automatic conversion script
Id: cif_fix_enum 1527 2010-12-29 10:47:43Z saulius 

The following automatic conversions were performed:

'_symmetry_cell_setting' value 'Monoclinic' changed to 'monoclinic'
according to /home/saulius/struct/CIF-dictionaries/cif_core.dic
dictionary named 'cif_core.dic' version 2.4.1 from 2010-06-29.

Automatic conversion script
Id: cif_fix_values 1715 2011-07-08 13:25:40Z adriana 
;
_cod_original_cell_volume 1295.7(4)
_cod_original_sg_symbol_H-M 'P 21/n'
_cod_database_code 2218351
_cod_database_fobs_code 2218351

loop_
_symmetry_equiv_pos_as_xyz
'x, y, z'
'-x+1/2, y+1/2, -z+1/2'
'-x, -y, -z'
'x-1/2, -y-1/2, z-1/2'

loop_
_atom_site_type_symbol
_atom_site_label
_atom_site_fract_x
_atom_site_fract_y
_atom_site_fract_z
_atom_site_U_iso_or_equiv
_atom_site_adp_type
_atom_site_calc_flag
_atom_site_refinement_flags
_atom_site_occupancy
O O1 0.11751(9) 1.2475(2) 1.03170(8) 0.0714(4) Uani d . 1
O O2 0.55147(10) 0.4131(2) 0.90568(7) 0.0697(4) Uani d . 1
O O3 0.60606(12) 0.2866(2) 0.79053(8) 0.0872(5) Uani d . 1
N N1 0.39962(11) 0.7279(2) 0.88382(9) 0.0654(4) Uani d . 1
H H1 0.4403 0.6528 0.9181 0.078 Uiso calc R 1
C C1 0.32646(13) 0.8715(3) 0.91658(9) 0.0578(4) Uani d . 1
C C2 0.21953(14) 0.8158(3) 0.92064(10) 0.0660(5) Uani d . 1
H H2 0.1934 0.6891 0.8979 0.079 Uiso calc R 1
C C3 0.15124(13) 0.9455(3) 0.95793(11) 0.0642(5) Uani d . 1
H H3 0.0794 0.9067 0.9600 0.077 Uiso calc R 1
C C4 0.18978(13) 1.1339(3) 0.99243(10) 0.0562(4) Uani d . 1
C C5 0.29584(13) 1.1948(3) 0.98654(11) 0.0621(5) Uani d . 1
H H5 0.3216 1.3232 1.0079 0.074 Uiso calc R 1
C C6 0.36297(13) 1.0624(3) 0.94847(10) 0.0622(5) Uani d . 1
H H6 0.4341 1.1032 0.9444 0.075 Uiso calc R 1
C C7 0.15753(16) 1.4153(3) 1.08352(12) 0.0747(6) Uani d . 1
H H7A 0.1915 1.5212 1.0526 0.090 Uiso calc R 1
H H7B 0.2113 1.3624 1.1257 0.090 Uiso calc R 1
C C8 0.06476(18) 1.5100(4) 1.12071(12) 0.0860(6) Uani d . 1
H H8A 0.0129 1.5654 1.0787 0.129 Uiso calc R 1
H H8B 0.0908 1.6218 1.1569 0.129 Uiso calc R 1
H H8C 0.0309 1.4036 1.1505 0.129 Uiso calc R 1
C C9 0.41069(14) 0.6995(3) 0.80498(10) 0.0606(5) Uani d . 1
C C10 0.34385(18) 0.8388(4) 0.74539(12) 0.0856(6) Uani d . 1
H H10A 0.2687 0.8250 0.7530 0.128 Uiso calc R 1
H H10B 0.3542 0.7976 0.6911 0.128 Uiso calc R 1
H H10C 0.3660 0.9830 0.7541 0.128 Uiso calc R 1
C C11 0.48003(16) 0.5549(3) 0.77912(11) 0.0682(5) Uani d . 1
H H11 0.4847 0.5450 0.7236 0.082 Uiso calc R 1
C C12 0.54568(14) 0.4182(3) 0.83178(11) 0.0603(5) Uani d . 1
C C13 0.66598(19) 0.1247(4) 0.83608(13) 0.0913(7) Uani d . 1
H H13A 0.7034 0.1842 0.8847 0.137 Uiso calc R 1
H H13B 0.7176 0.0641 0.8038 0.137 Uiso calc R 1
H H13C 0.6171 0.0170 0.8503 0.137 Uiso calc R 1

loop_
_atom_site_aniso_label
_atom_site_aniso_U_11
_atom_site_aniso_U_22
_atom_site_aniso_U_33
_atom_site_aniso_U_12
_atom_site_aniso_U_13
_atom_site_aniso_U_23
O1 0.0558(7) 0.0803(9) 0.0782(8) 0.0017(6) 0.0075(6) -0.0156(7)
O2 0.0708(8) 0.0769(9) 0.0602(8) 0.0030(6) 0.0030(6) -0.0031(6)
O3 0.1112(11) 0.0823(10) 0.0680(8) 0.0315(8) 0.0100(7) -0.0054(7)
N1 0.0600(9) 0.0757(10) 0.0604(9) 0.0114(7) 0.0069(7) 0.0021(7)
C1 0.0526(10) 0.0670(11) 0.0537(9) -0.0002(8) 0.0050(7) 0.0037(8)
C2 0.0572(11) 0.0703(12) 0.0701(11) -0.0124(9) 0.0062(8) -0.0107(9)
C3 0.0465(9) 0.0752(13) 0.0709(11) -0.0097(8) 0.0067(8) -0.0097(9)
C4 0.0497(9) 0.0632(10) 0.0546(9) 0.0017(8) 0.0015(7) 0.0024(8)
C5 0.0540(10) 0.0603(11) 0.0710(11) -0.0080(8) 0.0030(8) -0.0018(9)
C6 0.0481(10) 0.0686(12) 0.0698(11) -0.0075(8) 0.0063(8) 0.0057(9)
C7 0.0787(13) 0.0724(13) 0.0724(12) 0.0010(10) 0.0071(9) -0.0102(10)
C8 0.0949(15) 0.0886(15) 0.0745(12) 0.0188(12) 0.0097(11) -0.0090(11)
C9 0.0589(10) 0.0621(11) 0.0613(10) -0.0050(8) 0.0087(8) 0.0037(8)
C10 0.0966(15) 0.0921(15) 0.0697(12) 0.0227(12) 0.0170(11) 0.0152(11)
C11 0.0787(13) 0.0715(12) 0.0552(10) 0.0040(10) 0.0118(9) 0.0015(9)
C12 0.0607(11) 0.0566(10) 0.0642(11) -0.0066(8) 0.0088(8) -0.0060(9)
C13 0.1021(16) 0.0811(15) 0.0877(15) 0.0275(12) -0.0022(12) -0.0071(12)

loop_
_atom_type_symbol
_atom_type_description
_atom_type_scat_dispersion_real
_atom_type_scat_dispersion_imag
_atom_type_scat_source
C C 0.0033 0.0016 'International Tables Vol C Tables 4.2.6.8 and 6.1.1.4'
H H 0.0000 0.0000 'International Tables Vol C Tables 4.2.6.8 and 6.1.1.4'
N N 0.0061 0.0033 'International Tables Vol C Tables 4.2.6.8 and 6.1.1.4'
O O 0.0106 0.0060 'International Tables Vol C Tables 4.2.6.8 and 6.1.1.4'

loop_
_geom_angle_atom_site_label_1
_geom_angle_atom_site_label_2
_geom_angle_atom_site_label_3
_geom_angle
C4 O1 C7 118.48(14)
C12 O3 C13 117.32(15)
C9 N1 C1 126.37(15)
C9 N1 H1 116.8
C1 N1 H1 116.8
C6 C1 C2 118.81(16)
C6 C1 N1 120.47(15)
C2 C1 N1 120.63(16)
C3 C2 C1 120.90(17)
C3 C2 H2 119.6
C1 C2 H2 119.6
C2 C3 C4 119.86(16)
C2 C3 H3 120.1
C4 C3 H3 120.1
O1 C4 C3 115.74(15)
O1 C4 C5 124.43(16)
C3 C4 C5 119.83(16)
C6 C5 C4 119.30(17)
C6 C5 H5 120.4
C4 C5 H5 120.4
C1 C6 C5 121.23(16)
C1 C6 H6 119.4
C5 C6 H6 119.4
O1 C7 C8 108.47(16)
O1 C7 H7A 110.0
C8 C7 H7A 110.0
O1 C7 H7B 110.0
C8 C7 H7B 110.0
H7A C7 H7B 108.4
C7 C8 H8A 109.5
C7 C8 H8B 109.5
H8A C8 H8B 109.5
C7 C8 H8C 109.5
H8A C8 H8C 109.5
H8B C8 H8C 109.5
N1 C9 C11 122.43(16)
N1 C9 C10 116.80(16)
C11 C9 C10 120.76(16)
C9 C10 H10A 109.5
C9 C10 H10B 109.5
H10A C10 H10B 109.5
C9 C10 H10C 109.5
H10A C10 H10C 109.5
H10B C10 H10C 109.5
C9 C11 C12 123.90(16)
C9 C11 H11 118.0
C12 C11 H11 118.0
O2 C12 O3 121.13(16)
O2 C12 C11 126.71(16)
O3 C12 C11 112.16(16)
O3 C13 H13A 109.5
O3 C13 H13B 109.5
H13A C13 H13B 109.5
O3 C13 H13C 109.5
H13A C13 H13C 109.5
H13B C13 H13C 109.5

loop_
_geom_bond_atom_site_label_1
_geom_bond_atom_site_label_2
_geom_bond_distance
O1 C4 1.371(2)
O1 C7 1.420(2)
O2 C12 1.2187(19)
O3 C12 1.357(2)
O3 C13 1.431(2)
N1 C9 1.341(2)
N1 C1 1.435(2)
N1 H1 0.86
C1 C6 1.376(2)
C1 C2 1.383(2)
C2 C3 1.377(3)
C2 H2 0.93
C3 C4 1.385(2)
C3 H3 0.93
C4 C5 1.387(2)
C5 C6 1.384(2)
C5 H5 0.93
C6 H6 0.93
C7 C8 1.493(3)
C7 H7A 0.97
C7 H7B 0.97
C8 H8A 0.96
C8 H8B 0.96
C8 H8C 0.96
C9 C11 1.360(3)
C9 C10 1.503(3)
C10 H10A 0.96
C10 H10B 0.96
C10 H10C 0.96
C11 C12 1.420(3)
C11 H11 0.93
C13 H13A 0.96
C13 H13B 0.96
C13 H13C 0.96

loop_
_geom_hbond_atom_site_label_D
_geom_hbond_atom_site_label_H
_geom_hbond_atom_site_label_A
_geom_hbond_site_symmetry_A
_geom_hbond_distance_DH
_geom_hbond_distance_HA
_geom_hbond_distance_DA
_geom_hbond_angle_DHA
N1 H1 O2 . 0.86 2.08 2.741(2) 133
C6 H6 O2 1_565 0.93 2.57 3.362(3) 143

loop_
_geom_torsion_atom_site_label_1
_geom_torsion_atom_site_label_2
_geom_torsion_atom_site_label_3
_geom_torsion_atom_site_label_4
_geom_torsion
C9 N1 C1 C6 -100.4(2)
C9 N1 C1 C2 83.0(2)
C6 C1 C2 C3 -1.9(3)
N1 C1 C2 C3 174.69(16)
C1 C2 C3 C4 -0.4(3)
C7 O1 C4 C3 165.99(15)
C7 O1 C4 C5 -13.3(2)
C2 C3 C4 O1 -176.87(16)
C2 C3 C4 C5 2.5(3)
O1 C4 C5 C6 177.09(16)
C3 C4 C5 C6 -2.2(2)
C2 C1 C6 C5 2.2(3)
N1 C1 C6 C5 -174.42(15)
C4 C5 C6 C1 -0.1(3)
C4 O1 C7 C8 -178.42(16)
C1 N1 C9 C11 -177.96(17)
C1 N1 C9 C10 3.2(3)
N1 C9 C11 C12 1.1(3)
C10 C9 C11 C12 179.97(18)
C13 O3 C12 O2 7.7(3)
C13 O3 C12 C11 -172.85(18)
C9 C11 C12 O2 -1.7(3)
C9 C11 C12 O3 178.90(18)

loop_
_cod_related_entry_id
_cod_related_entry_database
_cod_related_entry_code
1 ChemSpider 28595998
